data_4519336
loop_
_publ_author_name
'Linford-Wood, Thomas G.'
'Mahon, Mary F.'
'Grayson, Matthew N.'
'Webster, Ruth L.'

_publ_section_title
;
 Iron-Catalyzed H/D Exchange of Primary Silanes, Secondary Silanes, and
 Tertiary Siloxanes
;
_journal_name_full 'ACS Catalysis'
_journal_page_first 2979
_journal_page_last 2985
_journal_paper_doi 10.1021/acscatal.2c00224
_journal_year 2022
_chemical_formula_moiety '0.5(C50 H72 Fe2 N4 Si2)'
_chemical_formula_sum 'C25 H36 Fe N2 Si'
_chemical_formula_weight 448.50
_space_group_crystal_system orthorhombic
_space_group_IT_number 64
_space_group_name_Hall '-C 2ac 2'
_space_group_name_H-M_alt 'C m c e'
_atom_sites_solution_hydrogens mixed
_atom_sites_solution_primary heavy
_audit_creation_date 2021-10-28
_audit_creation_method
;
Olex2 1.5
(compiled 2021.10.07 svn.r9718050b for OlexSys, GUI svn.r6410)
;
_cell_angle_alpha 90
_cell_angle_beta 90
_cell_angle_gamma 90
_cell_formula_units_Z 8
_cell_length_a 18.7305(7)
_cell_length_b 14.4274(7)
_cell_length_c 17.8945(7)
_cell_measurement_reflns_used 11615
_cell_measurement_temperature 150.00(10)
_cell_measurement_theta_max 73.6230
_cell_measurement_theta_min 4.9300
_cell_volume 4835.7(4)
_computing_cell_refinement 'CrysAlisPro 1.171.41.93a (Rigaku OD, 2020)'
_computing_data_collection 'CrysAlisPro 1.171.41.93a (Rigaku OD, 2020)'
_computing_data_reduction 'CrysAlisPro 1.171.41.93a (Rigaku OD, 2020)'
_computing_molecular_graphics 'Olex2 1.5 (Dolomanov et al., 2009)'
_computing_publication_material 'Olex2 1.5 (Dolomanov et al., 2009)'
_computing_structure_refinement 'SHELXL 2014/3 (Sheldrick, 2015)'
_computing_structure_solution 'SHELXS  (Sheldrick, 2008)'
_diffrn_ambient_environment N~2~
_diffrn_ambient_temperature 150.00(10)
_diffrn_detector 'CCD plate'
_diffrn_detector_area_resol_mean 8.1150
_diffrn_detector_type EosS2
_diffrn_measured_fraction_theta_full 0.998
_diffrn_measured_fraction_theta_max 0.880
_diffrn_measurement_device 'four-circle diffractometer'
_diffrn_measurement_device_type 'SuperNova, Dual, Cu at home/near, EosS2'
_diffrn_measurement_method '\w scans'
_diffrn_radiation_monochromator mirror
_diffrn_radiation_probe x-ray
_diffrn_radiation_type 'Cu K\a'
_diffrn_radiation_wavelength 1.54184
_diffrn_reflns_av_R_equivalents 0.0368
_diffrn_reflns_av_unetI/netI 0.0170
_diffrn_reflns_Laue_measured_fraction_full 0.998
_diffrn_reflns_Laue_measured_fraction_max 0.880
_diffrn_reflns_limit_h_max 22
_diffrn_reflns_limit_h_min -20
_diffrn_reflns_limit_k_max 17
_diffrn_reflns_limit_k_min -17
_diffrn_reflns_limit_l_max 22
_diffrn_reflns_limit_l_min -23
_diffrn_reflns_number 24539
_diffrn_reflns_point_group_measured_fraction_full 0.998
_diffrn_reflns_point_group_measured_fraction_max 0.880
_diffrn_reflns_theta_full 67.684
_diffrn_reflns_theta_max 89.528
_diffrn_reflns_theta_min 4.590
_diffrn_source 'micro-focus sealed X-ray tube'
_diffrn_source_type 'SuperNova (Cu) X-ray Source'
_exptl_absorpt_coefficient_mu 5.557
_exptl_absorpt_correction_T_max 1.00000
_exptl_absorpt_correction_T_min 0.60450
_exptl_absorpt_correction_type multi-scan
_exptl_absorpt_process_details
;
CrysAlisPro 1.171.41.93a (Rigaku Oxford Diffraction, 2020)
Empirical absorption correction using spherical harmonics,
implemented in SCALE3 ABSPACK scaling algorithm.
;
_exptl_crystal_colour red
_exptl_crystal_colour_primary red
_exptl_crystal_density_diffrn 1.232
_exptl_crystal_description block
_exptl_crystal_F_000 1920
_exptl_crystal_size_max 0.231
_exptl_crystal_size_mid 0.174
_exptl_crystal_size_min 0.063
_refine_diff_density_max 0.600
_refine_diff_density_min -1.001
_refine_diff_density_rms 0.061
_refine_ls_extinction_method none
_refine_ls_goodness_of_fit_ref 1.107
_refine_ls_hydrogen_treatment mixed
_refine_ls_matrix_type full
_refine_ls_number_parameters 163
_refine_ls_number_reflns 2517
_refine_ls_number_restraints 5
_refine_ls_restrained_S_all 1.106
_refine_ls_R_factor_all 0.0433
_refine_ls_R_factor_gt 0.0419
_refine_ls_shift/su_max 0.000
_refine_ls_shift/su_mean 0.000
_refine_ls_structure_factor_coef Fsqd
_refine_ls_weighting_details 'w=1/[\s^2^(Fo^2^)+(0.0629P)^2^+6.4628P] where P=(Fo^2^+2Fc^2^)/3'
_refine_ls_weighting_scheme calc
_refine_ls_wR_factor_gt 0.1149
_refine_ls_wR_factor_ref 0.1161
_reflns_Friedel_coverage 0.000
_reflns_number_gt 2421
_reflns_number_total 2517
_reflns_threshold_expression 'I > 2\s(I)'
_cod_data_source_file cs2c00224_si_002.cif
_cod_data_source_block s21rlw25
_cod_original_sg_symbol_Hall '-C 2bc 2'
_cod_database_code 4519336
_shelxl_version_number 2014-3
_shelx_space_group_comment
;
The symmetry employed for this shelxl refinement is uniquely defined
by the following loop, which should always be used as a source of
symmetry information in preference to the above space-group names.
They are only intended as comments.
;
_shelx_estimated_absorpt_t_max 0.732
_shelx_estimated_absorpt_t_min 0.361
_olex2_refinement_description
;
1. Fixed Uiso
 At 1.5 times of:
  All C(H,H,H) groups, H13 of C13
 At 1.2 times of:
  H5 of C5, H4 of C4, H3 of C3
2. Restrained distances
 C12-H12A = C12-H12B
 0.98 with sigma of 0.005
 H12A-H12B
 1.6 with sigma of 0.005
 C13-H13A = C13-H13
 0.98 with sigma of 0.005
3. Others
 Fixed Sof: C12(0.5) H12A(0.5) H12B(0.5)
4.a Aromatic/amide H refined with riding coordinates:
 C3(H3), C4(H4), C5(H5)
4.b Idealised Me refined as rotating group:
 C7(H7A,H7B,H7C), C8(H8A,H8B,H8C), C11(H11A,H11B,H11C), C14(H14A,H14B,H14C)
;

loop_
_space_group_symop_operation_xyz
'x, y, z'
'-x, -y+1/2, z+1/2'
'-x, y+1/2, -z+1/2'
'x, -y, -z'
'x+1/2, y+1/2, z'
'-x+1/2, -y+1, z+1/2'
'-x+1/2, y+1, -z+1/2'
'x+1/2, -y+1/2, -z'
'-x, -y, -z'
'x, y-1/2, -z-1/2'
'x, -y-1/2, z-1/2'
'-x, y, z'
'-x+1/2, -y+1/2, -z'
'x+1/2, y, -z-1/2'
'x+1/2, -y, z-1/2'
'-x+1/2, y+1/2, z'

loop_
_atom_site_label
_atom_site_type_symbol
_atom_site_fract_x
_atom_site_fract_y
_atom_site_fract_z
_atom_site_U_iso_or_equiv
_atom_site_adp_type
_atom_site_occupancy
_atom_site_site_symmetry_order
_atom_site_calc_flag
_atom_site_refinement_flags_posn
_atom_site_refinement_flags_adp
_atom_site_refinement_flags_occupancy
_atom_site_disorder_assembly
_atom_site_disorder_group
Fe1 Fe 0.5000 0.47283(3) 0.57027(2) 0.02546(16) Uani 1 2 d S T P . .
Si1 Si 0.5000 0.25788(6) 0.50472(4) 0.0330(2) Uani 1 2 d S T P . .
N1 N 0.58056(10) 0.46774(12) 0.64684(9) 0.0275(4) Uani 1 1 d . . . . .
C1 C 0.65173(12) 0.51172(16) 0.63585(11) 0.0305(5) Uani 1 1 d . . . . .
C2 C 0.66354(13) 0.60019(17) 0.66547(11) 0.0351(5) Uani 1 1 d . . . . .
C3 C 0.73219(14) 0.64298(19) 0.65467(12) 0.0421(6) Uani 1 1 d . . . . .
H3 H 0.7396 0.7035 0.6741 0.050 Uiso 1 1 calc R U . . .
C4 C 0.78844(14) 0.5998(2) 0.61699(13) 0.0446(6) Uani 1 1 d . . . . .
H4 H 0.8332 0.6298 0.6109 0.053 Uiso 1 1 calc R U . . .
C5 C 0.77668(14) 0.5126(2) 0.58917(13) 0.0409(6) Uani 1 1 d . . . . .
H5 H 0.8143 0.4812 0.5641 0.049 Uiso 1 1 calc R U . . .
C6 C 0.70807(13) 0.46732(17) 0.59716(12) 0.0338(5) Uani 1 1 d . . . . .
C7 C 0.60426(15) 0.64688(19) 0.70927(13) 0.0419(6) Uani 1 1 d . . . . .
H7A H 0.5643 0.6609 0.6757 0.063 Uiso 1 1 calc R U . . .
H7B H 0.6222 0.7045 0.7313 0.063 Uiso 1 1 calc R U . . .
H7C H 0.5879 0.6054 0.7491 0.063 Uiso 1 1 calc R U . . .
C8 C 0.69663(15) 0.3723(2) 0.56596(14) 0.0448(6) Uani 1 1 d . . . . .
H8A H 0.6665 0.3364 0.6002 0.067 Uiso 1 1 calc R U . . .
H8B H 0.7428 0.3412 0.5600 0.067 Uiso 1 1 calc R U . . .
H8C H 0.6731 0.3770 0.5172 0.067 Uiso 1 1 calc R U . . .
C9 C 0.57030(12) 0.42693(15) 0.71015(10) 0.0288(4) Uani 1 1 d . . . . .
C10 C 0.5000 0.4005(2) 0.73611(15) 0.0311(7) Uani 1 2 d S T P . .
H10 H 0.5000 0.371(3) 0.779(2) 0.039(10) Uiso 1 2 d S . P . .
C11 C 0.63703(13) 0.40887(18) 0.75774(12) 0.0375(5) Uani 1 1 d . . . . .
H11A H 0.6712 0.3718 0.7290 0.056 Uiso 1 1 calc R U . . .
H11B H 0.6235 0.3752 0.8031 0.056 Uiso 1 1 calc R U . . .
H11C H 0.6590 0.4681 0.7715 0.056 Uiso 1 1 calc R U . . .
C12 C 0.5163(2) 0.3847(3) 0.4815(2) 0.0304(16) Uani 0.5 1 d D . P A -1
C13 C 0.5000 0.2319(2) 0.60261(17) 0.0372(7) Uani 1 2 d DS T P A .
H13 H 0.4567(9) 0.254(2) 0.6275(16) 0.056 Uiso 1 1 d D U . B -1
C14 C 0.41646(16) 0.1993(2) 0.46469(14) 0.0522(7) Uani 1 1 d . . . . .
H14A H 0.4172 0.1331 0.4770 0.078 Uiso 1 1 calc R U . . .
H14B H 0.4157 0.2069 0.4103 0.078 Uiso 1 1 calc R U . . .
H14C H 0.3737 0.2279 0.4863 0.078 Uiso 1 1 calc R U . . .
H12A H 0.4863(16) 0.387(4) 0.4367(13) 0.048(16) Uiso 0.5 1 d D . P C -1
H12B H 0.5662(7) 0.395(3) 0.468(2) 0.032(13) Uiso 0.5 1 d D . P D -1
H13A H 0.5000 0.1646(6) 0.610(2) 0.048(11) Uiso 1 2 d DS . P . .

loop_
_atom_site_aniso_label
_atom_site_aniso_U_11
_atom_site_aniso_U_22
_atom_site_aniso_U_33
_atom_site_aniso_U_23
_atom_site_aniso_U_13
_atom_site_aniso_U_12
Fe1 0.0313(3) 0.0363(3) 0.0087(2) 0.00111(15) 0.000 0.000
Si1 0.0492(5) 0.0346(5) 0.0151(3) -0.0005(3) 0.000 0.000
N1 0.0311(9) 0.0367(10) 0.0146(7) 0.0019(6) -0.0019(7) -0.0015(7)
C1 0.0335(11) 0.0429(12) 0.0152(8) 0.0065(8) -0.0047(8) -0.0019(9)
C2 0.0412(13) 0.0447(13) 0.0195(9) 0.0043(8) -0.0079(8) -0.0057(10)
C3 0.0494(15) 0.0498(14) 0.0271(10) 0.0049(10) -0.0072(10) -0.0123(11)
C4 0.0407(13) 0.0663(17) 0.0266(10) 0.0103(11) -0.0052(10) -0.0155(12)
C5 0.0356(13) 0.0654(16) 0.0218(10) 0.0075(10) -0.0012(9) -0.0024(11)
C6 0.0351(12) 0.0482(13) 0.0179(9) 0.0049(8) -0.0015(9) -0.0010(9)
C7 0.0527(15) 0.0432(13) 0.0298(11) -0.0025(10) -0.0042(10) -0.0030(11)
C8 0.0445(15) 0.0541(16) 0.0358(12) -0.0035(10) 0.0086(10) -0.0009(12)
C9 0.0389(12) 0.0338(11) 0.0136(8) 0.0005(7) -0.0043(8) 0.0004(9)
C10 0.0437(18) 0.0368(16) 0.0128(11) 0.0036(11) 0.000 0.000
C11 0.0457(13) 0.0477(13) 0.0192(9) 0.0074(9) -0.0077(9) -0.0040(11)
C12 0.043(5) 0.0308(18) 0.0179(15) -0.0004(13) 0.0012(15) 0.0017(16)
C13 0.053(2) 0.0399(18) 0.0191(13) 0.0040(12) 0.000 0.000
C14 0.0595(17) 0.0654(19) 0.0315(12) -0.0073(12) -0.0077(11) -0.0019(14)

loop_
_atom_type_symbol
_atom_type_description
_atom_type_scat_dispersion_real
_atom_type_scat_dispersion_imag
_atom_type_scat_source
C C 0.0181 0.0091 'International Tables Vol C Tables 4.2.6.8 and 6.1.1.4'
H H 0.0000 0.0000 'International Tables Vol C Tables 4.2.6.8 and 6.1.1.4'
Fe Fe -1.1336 3.1974 'International Tables Vol C Tables 4.2.6.8 and 6.1.1.4'
N N 0.0311 0.0180 'International Tables Vol C Tables 4.2.6.8 and 6.1.1.4'
Si Si 0.2541 0.3302 'International Tables Vol C Tables 4.2.6.8 and 6.1.1.4'

loop_
_geom_angle_atom_site_label_1
_geom_angle_atom_site_label_2
_geom_angle_atom_site_label_3
_geom_angle
_geom_angle_site_symmetry_1
_geom_angle_site_symmetry_3
_geom_angle_publ_flag
N1 Fe1 Fe1 130.70(5) 12_655 9_666 ?
N1 Fe1 Fe1 130.70(5) . 9_666 ?
N1 Fe1 N1 95.43(10) . 12_655 ?
N1 Fe1 C12 112.74(13) . . ?
N1 Fe1 C12 127.32(13) 12_655 . ?
C12 Fe1 Fe1 56.42(11) . 9_666 ?
C12 Si1 C14 118.27(16) . . ?
C12 Si1 C14 102.20(16) . 12_655 ?
C13 Si1 C12 114.55(17) . . ?
C13 Si1 C14 105.85(11) . . ?
C13 Si1 C14 105.85(11) . 12_655 ?
C14 Si1 C14 109.41(19) . 12_655 ?
C1 N1 Fe1 123.92(12) . . ?
C9 N1 Fe1 119.72(15) . . ?
C9 N1 C1 116.32(17) . . ?
C2 C1 N1 118.7(2) . . ?
C2 C1 C6 118.7(2) . . ?
C6 C1 N1 122.6(2) . . ?
C1 C2 C3 118.8(2) . . ?
C1 C2 C7 119.0(2) . . ?
C3 C2 C7 122.2(2) . . ?
C2 C3 H3 118.4 . . ?
C4 C3 C2 123.2(2) . . ?
C4 C3 H3 118.4 . . ?
C3 C4 H4 121.2 . . ?
C5 C4 C3 117.6(2) . . ?
C5 C4 H4 121.2 . . ?
C4 C5 H5 119.3 . . ?
C4 C5 C6 121.4(2) . . ?
C6 C5 H5 119.3 . . ?
C1 C6 C5 120.4(2) . . ?
C1 C6 C8 119.4(2) . . ?
C5 C6 C8 120.2(2) . . ?
C2 C7 H7A 109.5 . . ?
C2 C7 H7B 109.5 . . ?
C2 C7 H7C 109.5 . . ?
H7A C7 H7B 109.5 . . ?
H7A C7 H7C 109.5 . . ?
H7B C7 H7C 109.5 . . ?
C6 C8 H8A 109.5 . . ?
C6 C8 H8B 109.5 . . ?
C6 C8 H8C 109.5 . . ?
H8A C8 H8B 109.5 . . ?
H8A C8 H8C 109.5 . . ?
H8B C8 H8C 109.5 . . ?
N1 C9 C10 122.5(2) . . ?
N1 C9 C11 116.3(2) . . ?
C10 C9 C11 121.21(18) . . ?
C9 C10 C9 130.9(3) 12_655 . ?
C9 C10 H10 114.1(3) 12_655 . ?
C9 C10 H10 114.1(3) . . ?
C9 C11 H11A 109.5 . . ?
C9 C11 H11B 109.5 . . ?
C9 C11 H11C 109.5 . . ?
H11A C11 H11B 109.5 . . ?
H11A C11 H11C 109.5 . . ?
H11B C11 H11C 109.5 . . ?
Fe1 C12 H12A 121(3) . . ?
Fe1 C12 H12B 104(3) . . ?
Si1 C12 Fe1 113.71(19) . . ?
Si1 C12 H12A 97(3) . . ?
Si1 C12 H12B 111(3) . . ?
H12A C12 H12B 109.4(8) . . ?
Si1 C13 H13 112.1(19) . . ?
Si1 C13 H13A 110(2) . . ?
H13 C13 H13A 105(2) . . ?
Si1 C14 H14A 109.5 . . ?
Si1 C14 H14B 109.5 . . ?
Si1 C14 H14C 109.5 . . ?
H14A C14 H14B 109.5 . . ?
H14A C14 H14C 109.5 . . ?
H14B C14 H14C 109.5 . . ?

loop_
_geom_bond_atom_site_label_1
_geom_bond_atom_site_label_2
_geom_bond_distance
_geom_bond_site_symmetry_2
_geom_bond_publ_flag
Fe1 Fe1 2.6340(8) 9_666 ?
Fe1 N1 2.0396(18) . ?
Fe1 N1 2.0397(18) 12_655 ?
Fe1 C12 2.058(4) . ?
Si1 C12 1.901(4) . ?
Si1 C13 1.792(3) . ?
Si1 C14 1.917(3) 12_655 ?
Si1 C14 1.917(3) . ?
N1 C1 1.489(3) . ?
N1 C9 1.291(2) . ?
C1 C2 1.400(3) . ?
C1 C6 1.415(3) . ?
C2 C3 1.439(3) . ?
C2 C7 1.517(4) . ?
C3 H3 0.9500 . ?
C3 C4 1.397(4) . ?
C4 H4 0.9500 . ?
C4 C5 1.371(4) . ?
C5 H5 0.9500 . ?
C5 C6 1.449(3) . ?
C6 C8 1.495(4) . ?
C7 H7A 0.9800 . ?
C7 H7B 0.9800 . ?
C7 H7C 0.9800 . ?
C8 H8A 0.9800 . ?
C8 H8B 0.9800 . ?
C8 H8C 0.9800 . ?
C9 C10 1.447(3) . ?
C9 C11 1.535(3) . ?
C10 C9 1.447(3) 12_655 ?
C10 H10 0.89(4) . ?
C11 H11A 0.9800 . ?
C11 H11B 0.9800 . ?
C11 H11C 0.9800 . ?
C12 H12A 0.980(5) . ?
C12 H12B 0.980(5) . ?
C13 H13 0.979(5) . ?
C13 H13A 0.980(5) . ?
C14 H14A 0.9800 . ?
C14 H14B 0.9800 . ?
C14 H14C 0.9800 . ?

loop_
_geom_torsion_atom_site_label_1
_geom_torsion_atom_site_label_2
_geom_torsion_atom_site_label_3
_geom_torsion_atom_site_label_4
_geom_torsion
_geom_torsion_site_symmetry_1
_geom_torsion_site_symmetry_2
_geom_torsion_site_symmetry_3
_geom_torsion_site_symmetry_4
_geom_torsion_publ_flag
Fe1 N1 C1 C2 95.6(2) . . . . ?
Fe1 N1 C1 C6 -84.9(2) . . . . ?
Fe1 N1 C9 C10 -12.8(3) . . . . ?
Fe1 N1 C9 C11 168.08(15) . . . . ?
N1 C1 C2 C3 -179.76(18) . . . . ?
N1 C1 C2 C7 1.6(3) . . . . ?
N1 C1 C6 C5 -178.94(18) . . . . ?
N1 C1 C6 C8 -0.2(3) . . . . ?
N1 C9 C10 C9 -14.0(5) . . . 12_655 ?
C1 N1 C9 C10 165.1(2) . . . . ?
C1 N1 C9 C11 -14.0(3) . . . . ?
C1 C2 C3 C4 -1.2(3) . . . . ?
C2 C1 C6 C5 0.5(3) . . . . ?
C2 C1 C6 C8 179.3(2) . . . . ?
C2 C3 C4 C5 0.2(3) . . . . ?
C3 C4 C5 C6 1.1(3) . . . . ?
C4 C5 C6 C1 -1.6(3) . . . . ?
C4 C5 C6 C8 179.7(2) . . . . ?
C6 C1 C2 C3 0.7(3) . . . . ?
C6 C1 C2 C7 -177.95(19) . . . . ?
C7 C2 C3 C4 177.5(2) . . . . ?
C9 N1 C1 C2 -82.3(2) . . . . ?
C9 N1 C1 C6 97.2(2) . . . . ?
C11 C9 C10 C9 165.0(2) . . . 12_655 ?
